data_7047409
loop_
_publ_author_name
'Wu, Hechen'
'Zhi, Minna'
'Singh, Vikram'
'Li, Huafeng'
'Ma, Pengtao'
'Niu, Jingyang'
'Wang, Jingping'

_publ_section_title
;
 Elucidating white light emissions in Tm<sup>3+</sup>/Dy<sup>3+</sup>
 codoped polyoxometalates: a color tuning and energy transfer mechanism
 study.
;
_journal_issue 39
_journal_name_full 'Dalton transactions (Cambridge, England : 2003)'
_journal_page_first 13949
_journal_page_last 13956
_journal_paper_doi 10.1039/c8dt02671h
_journal_volume 47
_journal_year 2018
_chemical_formula_moiety 'C8 H4 O90 P2 Tm2 W22, 6(C4 H12 N), 3[K], 66[H2O]'
_chemical_formula_sum 'C32 H208 K3 N6 O156 P2 Tm2 W22'
_chemical_formula_weight 7735.54
_space_group_crystal_system orthorhombic
_space_group_IT_number 33
_space_group_name_Hall 'P 2c -2n'
_space_group_name_H-M_alt 'P n a 21'
_symmetry_space_group_name_Hall 'P 2c -2n'
_symmetry_space_group_name_H-M 'P n a 21'
_atom_sites_solution_hydrogens geom
_atom_sites_solution_primary direct
_audit_creation_date 2018-08-08
_audit_creation_method
;
Olex2 1.2
(compiled 2018.05.29 svn.r3508 for OlexSys, GUI svn.r5506)
;
_audit_update_record
;
2018-08-24 deposited with the CCDC.
2018-08-29 downloaded from the CCDC.
;
_cell_angle_alpha 90
_cell_angle_beta 90
_cell_angle_gamma 90
_cell_formula_units_Z 4
_cell_length_a 22.095(2)
_cell_length_b 13.0551(13)
_cell_length_c 52.019(5)
_cell_measurement_reflns_used 9902
_cell_measurement_temperature 296(2)
_cell_measurement_theta_max 28.03
_cell_measurement_theta_min 2.19
_cell_volume 15005(2)
_computing_cell_refinement 'SAINT v8.37A (Bruker, 2015)'
_computing_data_collection 'Bruker APEX2'
_computing_data_reduction 'SAINT v8.37A (Bruker, 2015)'
_computing_molecular_graphics 'Olex2 (Dolomanov et al., 2009)'
_computing_publication_material 'Olex2 (Dolomanov et al., 2009)'
_computing_structure_refinement 'ShelXL (Sheldrick, 2015)'
_computing_structure_solution 'ShelXS-1997 (Sheldrick, 2008)'
_diffrn_ambient_temperature 296.15
_diffrn_measured_fraction_theta_full 0.998
_diffrn_measured_fraction_theta_max 0.998
_diffrn_measurement_device_type 'Bruker APEX-II CCD'
_diffrn_measurement_method '\f and \w scans'
_diffrn_radiation_type MoK\a
_diffrn_radiation_wavelength 0.71073
_diffrn_reflns_av_R_equivalents 0.0963
_diffrn_reflns_av_unetI/netI 0.1003
_diffrn_reflns_Laue_measured_fraction_full 0.998
_diffrn_reflns_Laue_measured_fraction_max 0.998
_diffrn_reflns_limit_h_max 26
_diffrn_reflns_limit_h_min -26
_diffrn_reflns_limit_k_max 15
_diffrn_reflns_limit_k_min -13
_diffrn_reflns_limit_l_max 62
_diffrn_reflns_limit_l_min -45
_diffrn_reflns_number 73435
_diffrn_reflns_point_group_measured_fraction_full 0.998
_diffrn_reflns_point_group_measured_fraction_max 0.998
_diffrn_reflns_theta_full 25.097
_diffrn_reflns_theta_max 25.097
_diffrn_reflns_theta_min 1.608
_diffrn_standards_number 0
_exptl_absorpt_coefficient_mu 18.055
_exptl_absorpt_correction_T_max 0.7457
_exptl_absorpt_correction_T_min 0.1929
_exptl_absorpt_correction_type multi-scan
_exptl_absorpt_process_details
'SADABS-2016/2 (Bruker,2016/2) was used for absorption correction. wR2(int) was 0.1676 before and 0.0798 after correction. The Ratio of minimum to maximum transmission is 0.2587. The \l/2 correction factor is Not present.'
_exptl_crystal_colour colourless
_exptl_crystal_colour_primary colourless
_exptl_crystal_density_diffrn 2.846
_exptl_crystal_description block
_exptl_crystal_F_000 11304
_exptl_crystal_size_max 0.34
_exptl_crystal_size_mid 0.27
_exptl_crystal_size_min 0.12
_refine_diff_density_max 3.343
_refine_diff_density_min -3.165
_refine_diff_density_rms 0.363
_refine_ls_abs_structure_details
;
 Refined as an inversion twin.
;
_refine_ls_abs_structure_Flack 0.40(2)
_refine_ls_extinction_method none
_refine_ls_goodness_of_fit_ref 1.054
_refine_ls_hydrogen_treatment constr
_refine_ls_matrix_type full
_refine_ls_number_parameters 1364
_refine_ls_number_reflns 21850
_refine_ls_number_restraints 745
_refine_ls_restrained_S_all 1.043
_refine_ls_R_factor_all 0.0917
_refine_ls_R_factor_gt 0.0623
_refine_ls_shift/su_max 0.001
_refine_ls_shift/su_mean 0.000
_refine_ls_structure_factor_coef Fsqd
_refine_ls_weighting_details 'w=1/[\s^2^(Fo^2^)+(0.0450P)^2^+429.5351P] where P=(Fo^2^+2Fc^2^)/3'
_refine_ls_weighting_scheme calc
_refine_ls_wR_factor_gt 0.1454
_refine_ls_wR_factor_ref 0.1641
_reflns_Friedel_coverage 0.977
_reflns_Friedel_fraction_full 0.999
_reflns_Friedel_fraction_max 0.999
_reflns_number_gt 15918
_reflns_number_total 21850
_reflns_threshold_expression 'I > 2\s(I)'
_cod_data_source_file c8dt02671h2.cif
_cod_data_source_block Tm-POM
_cod_depositor_comments 'Adding full bibliography for 7047409.cif.'
_cod_original_cell_volume 15005(3)
_cod_database_code 7047409
_shelx_shelxl_version_number 2018/1
_shelx_space_group_comment
;
The symmetry employed for this shelxl refinement is uniquely defined
by the following loop, which should always be used as a source of
symmetry information in preference to the above space-group names.
They are only intended as comments.
;
_shelx_estimated_absorpt_t_max 0.221
_shelx_estimated_absorpt_t_min 0.064
_olex2_refinement_description
;
1. Twinned data refinement
 Scales: 0.60(2)
 0.40(2)
2. Fixed Uiso
 At 1.2 times of:
  All C(H) groups
 At 1.5 times of:
  All C(H,H,H) groups
3. Restrained distances
 N2-C14 = N2-C15 = N3-C17 = N3-C20
 1.47 with sigma of 0.01
 N1-C9 = N1-C10 = N1-C11 = N1-C12
 1.47 with sigma of 0.01
 N2-C13 = N2-C14 = N2-C15 = N2-C16
 1.47 with sigma of 0.01
 N3-C17 = N3-C18 = N3-C19 = N3-C20
 1.47 with sigma of 0.01
 N4-C21 = N4-C22 = N4-C23 = N4-C24
 1.47 with sigma of 0.01
 N5-C25 = N5-C26 = N5-C27 = N5-C28
 1.47 with sigma of 0.01
 N6-C29 = N6-C30 = N6-C31 = N6-C32
 1.47 with sigma of 0.01
 C4-O69 = C8-O90
 1.3 with sigma of 0.01
 C2-C3
 1.5 with sigma of 0.01
 C1-C2 \\sim C2-C3 \\sim C3-C4
 with sigma of 0.02
 C5-C6 \\sim C6-C7 \\sim C7-C8
 with sigma of 0.02
 C9-C10 \\sim C9-C11 \\sim C9-C12 \\sim C10-C11 \\sim C10-C12 \\sim C11-C12
 with sigma of 0.02
 C13-C14 \\sim C13-C15 \\sim C13-C16 \\sim C14-C15 \\sim C14-C16 \\sim C15-C16
 with sigma of 0.02
 C17-C18 \\sim C17-C19 \\sim C17-C20 \\sim C18-C19 \\sim C18-C20 \\sim C19-C20
 with sigma of 0.02
 C21-C22 \\sim C21-C23 \\sim C21-C24 \\sim C22-C23 \\sim C22-C24 \\sim C23-C24
 with sigma of 0.02
 C25-C26 \\sim C25-C27 \\sim C25-C28 \\sim C26-C27 \\sim C26-C28 \\sim C27-C28
 with sigma of 0.02
 C29-C30 \\sim C29-C31 \\sim C29-C32 \\sim C30-C31 \\sim C30-C32 \\sim C31-C32
 with sigma of 0.02
4. Rigid bond restraints
 C8, O90
 with sigma for 1-2 distances of 0.01 and sigma for 1-3 distances of 0.01
 W12, O63
 with sigma for 1-2 distances of 0.01 and sigma for 1-3 distances of 0.01
 W16, O54
 with sigma for 1-2 distances of 0.01 and sigma for 1-3 distances of 0.01
 C5, C6
 with sigma for 1-2 distances of 0.01 and sigma for 1-3 distances of 0.01
 O76, C1
 with sigma for 1-2 distances of 0.01 and sigma for 1-3 distances of 0.01
5. Uiso/Uaniso restraints and constraints
C8 \\sim O90: within 1.7A with sigma of 0.01 and sigma for terminal atoms of
0.02
Uanis(P2) \\sim Ueq: with sigma of 0.01 and sigma for terminal atoms of 0.02
Uanis(P1) \\sim Ueq, Uanis(O2) \\sim Ueq, Uanis(O21) \\sim Ueq, Uanis(O64)
\\sim Ueq, Uanis(O75) \\sim Ueq, Uanis(O84) \\sim Ueq, Uanis(C19) \\sim Ueq,
Uanis(C26) \\sim Ueq: with sigma of 0.001 and sigma for terminal atoms of 0.002
Uanis(C1) \\sim Ueq, Uanis(C2) \\sim Ueq, Uanis(C3) \\sim Ueq, Uanis(C5) \\sim
Ueq, Uanis(C6) \\sim Ueq, Uanis(C7) \\sim Ueq, Uanis(C9) \\sim Ueq, Uanis(C11)
\\sim Ueq, Uanis(C12) \\sim Ueq, Uanis(C13) \\sim Ueq, Uanis(C14) \\sim Ueq,
Uanis(C15) \\sim Ueq, Uanis(C16) \\sim Ueq, Uanis(C17) \\sim Ueq, Uanis(C18)
\\sim Ueq, Uanis(C20) \\sim Ueq, Uanis(C21) \\sim Ueq, Uanis(C22) \\sim Ueq,
Uanis(C23) \\sim Ueq, Uanis(C27) \\sim Ueq, Uanis(C29) \\sim Ueq, Uanis(C30)
\\sim Ueq, Uanis(C31) \\sim Ueq, Uanis(C32) \\sim Ueq, Uanis(N1) \\sim Ueq,
Uanis(N2) \\sim Ueq, Uanis(N3) \\sim Ueq, Uanis(N4) \\sim Ueq, Uanis(N5) \\sim
Ueq, Uanis(N6) \\sim Ueq, Uanis(C28) \\sim Ueq, Uanis(C4) \\sim Ueq, Uanis(C8)
\\sim Ueq: with sigma of 0.01 and sigma for terminal atoms of 0.02
Uanis(O1) \\sim Ueq, Uanis(O3) \\sim Ueq, Uanis(O4) \\sim Ueq, Uanis(O6) \\sim
Ueq, Uanis(O7) \\sim Ueq, Uanis(O8) \\sim Ueq, Uanis(O9) \\sim Ueq, Uanis(O12)
\\sim Ueq, Uanis(O13) \\sim Ueq, Uanis(O14) \\sim Ueq, Uanis(O15) \\sim Ueq,
Uanis(O16) \\sim Ueq, Uanis(O17) \\sim Ueq, Uanis(O18) \\sim Ueq, Uanis(O20)
\\sim Ueq, Uanis(O24) \\sim Ueq, Uanis(O23) \\sim Ueq, Uanis(O25) \\sim Ueq,
Uanis(O26) \\sim Ueq, Uanis(O28) \\sim Ueq, Uanis(O29) \\sim Ueq, Uanis(O32)
\\sim Ueq, Uanis(O33) \\sim Ueq, Uanis(O34) \\sim Ueq, Uanis(O35) \\sim Ueq,
Uanis(O37) \\sim Ueq, Uanis(O40) \\sim Ueq, Uanis(O41) \\sim Ueq, Uanis(O43)
\\sim Ueq, Uanis(O45) \\sim Ueq, Uanis(O46) \\sim Ueq, Uanis(O47) \\sim Ueq,
Uanis(O51) \\sim Ueq, Uanis(O52) \\sim Ueq, Uanis(O53) \\sim Ueq, Uanis(O54)
\\sim Ueq, Uanis(O56) \\sim Ueq, Uanis(O59) \\sim Ueq, Uanis(O61) \\sim Ueq,
Uanis(O62) \\sim Ueq, Uanis(O63) \\sim Ueq, Uanis(O68) \\sim Ueq, Uanis(O66)
\\sim Ueq, Uanis(O69) \\sim Ueq, Uanis(O70) \\sim Ueq, Uanis(O71) \\sim Ueq,
Uanis(O73) \\sim Ueq, Uanis(O76) \\sim Ueq, Uanis(O77) \\sim Ueq, Uanis(O79)
\\sim Ueq, Uanis(O80) \\sim Ueq, Uanis(O81) \\sim Ueq, Uanis(O82) \\sim Ueq,
Uanis(O83) \\sim Ueq, Uanis(O85) \\sim Ueq, Uanis(O86) \\sim Ueq, Uanis(O87)
\\sim Ueq, Uanis(O88) \\sim Ueq, Uanis(O90) \\sim Ueq: with sigma of 0.01 and
sigma for terminal atoms of 0.02
6. Others
 Fixed Uiso: C10(0.15232) C24(0.15938) C25(0.16997) O78(0.07224)
7.a Ternary CH refined with riding coordinates:
 C2(H2), C3(H3), C6(H6), C7(H7)
7.b Me refined with riding coordinates:
 C9(H9A,H9B,H9C), C10(H10A,H10B,H10C), C11(H11A,H11B,H11C), C12(H12A,H12B,
 H12C), C13(H13A,H13B,H13C), C14(H14A,H14B,H14C), C15(H15A,H15B,H15C), C16(H16A,
 H16B,H16C), C17(H17A,H17B,H17C), C18(H18A,H18B,H18C), C19(H19A,H19B,H19C),
 C20(H20A,H20B,H20C), C21(H21A,H21B,H21C), C22(H22A,H22B,H22C), C23(H23A,H23B,
 H23C), C24(H24A,H24B,H24C), C25(H25A,H25B,H25C), C26(H26A,H26B,H26C), C27(H27A,
 H27B,H27C), C28(H28A,H28B,H28C), C29(H29A,H29B,H29C), C30(H30A,H30B,H30C),
 C31(H31A,H31B,H31C), C32(H32A,H32B,H32C)
;
_smtbx_masks_special_details
;
A solvent mask was calculated and 2873.6 electrons were found in a volume of 5625.1\%A^3 in 4 voids. Three disordered K^+^ ions were determined by EDX measurement results. Therefore, this is consistent with the presence of 3[K]^+^ and 66[H2O] per formula unit which account for 2856.0 electrons.
;
_olex2_submission_special_instructions 'No special instructions were received'

loop_
_space_group_symop_operation_xyz
'x, y, z'
'-x, -y, z+1/2'
'x+1/2, -y+1/2, z'
'-x+1/2, y+1/2, z+1/2'

loop_
_atom_site_label
_atom_site_type_symbol
_atom_site_fract_x
_atom_site_fract_y
_atom_site_fract_z
_atom_site_U_iso_or_equiv
_atom_site_adp_type
_atom_site_occupancy
_atom_site_site_symmetry_order
_atom_site_calc_flag
_atom_site_refinement_flags_posn
_atom_site_refinement_flags_adp
W1 W 0.55511(8) 0.40456(13) 0.24124(4) 0.0381(5) Uani 1 1 d . .
W2 W 0.67294(9) 0.73852(13) 0.24395(4) 0.0382(5) Uani 1 1 d . .
W3 W 0.68598(9) 0.26414(13) 0.24302(4) 0.0397(5) Uani 1 1 d . .
W4 W 0.55340(8) 0.40904(12) 0.31337(4) 0.0342(4) Uani 1 1 d . .
W5 W 0.60695(8) 0.26268(13) 0.51987(4) 0.0382(5) Uani 1 1 d . .
W6 W 0.72185(8) 0.58743(13) 0.51470(4) 0.0376(4) Uani 1 1 d . .
W7 W 0.66845(8) 0.73492(12) 0.31098(4) 0.0350(4) Uani 1 1 d . .
W8 W 0.72170(9) 0.60058(13) 0.58674(4) 0.0429(5) Uani 1 1 d . .
W9 W 0.54721(7) 0.65003(11) 0.27524(4) 0.0355(4) Uani 1 1 d . .
W10 W 0.81435(9) 0.58728(14) 0.24574(4) 0.0468(5) Uani 1 1 d . .
W11 W 0.80734(8) 0.58770(13) 0.31285(4) 0.0406(5) Uani 1 1 d . .
W12 W 0.59364(9) 0.72638(13) 0.51237(4) 0.0395(5) Uani 1 1 d . U
W13 W 0.60375(10) 0.26661(13) 0.58692(4) 0.0441(5) Uani 1 1 d . .
W14 W 0.46753(9) 0.41070(15) 0.51770(5) 0.0499(6) Uani 1 1 d . .
W15 W 0.72857(8) 0.35028(12) 0.55451(4) 0.0366(4) Uani 1 1 d . .
W16 W 0.45912(8) 0.64077(13) 0.54992(5) 0.0525(6) Uani 1 1 d . U
W17 W 0.81707(7) 0.36029(12) 0.27873(5) 0.0454(5) Uani 1 1 d . .
W18 W 0.59156(10) 0.74056(14) 0.58460(4) 0.0467(5) Uani 1 1 d . .
W19 W 0.68230(8) 0.27049(12) 0.31517(4) 0.0365(5) Uani 1 1 d . .
W20 W 0.46267(10) 0.41862(14) 0.58464(5) 0.0564(6) Uani 1 1 d . .
W21 W 0.59641(11) 0.51846(15) 0.61975(4) 0.0542(6) Uani 1 1 d . .
W22 W 0.68196(10) 0.49123(15) 0.20948(4) 0.0503(6) Uani 1 1 d . .
Tm1 Tm 0.67467(10) 0.50243(15) 0.35958(5) 0.0454(6) Uani 1 1 d . .
Tm2 Tm 0.59897(10) 0.49046(16) 0.46964(5) 0.0486(6) Uani 1 1 d . .
P1 P 0.6792(3) 0.4982(5) 0.2779(2) 0.0076(15) Uani 1 1 d . U
P2 P 0.5975(4) 0.5050(6) 0.5508(2) 0.019(2) Uani 1 1 d . U
C1 C 0.7380(19) 0.342(4) 0.3992(11) 0.067(14) Uani 1 1 d D U
C2 C 0.6722(18) 0.316(4) 0.4045(8) 0.050(12) Uani 1 1 d D U
H2 H 0.662260 0.253187 0.395152 0.060 Uiso 1 1 calc R .
C3 C 0.6607(18) 0.297(3) 0.4326(7) 0.047(11) Uani 1 1 d D U
H3 H 0.683358 0.238273 0.439191 0.056 Uiso 1 1 calc R .
C4 C 0.5933(19) 0.291(4) 0.4388(12) 0.077(17) Uani 1 1 d D U
C5 C 0.678(2) 0.702(4) 0.3934(12) 0.070(13) Uani 1 1 d D U
C6 C 0.6139(19) 0.683(3) 0.3968(9) 0.048(10) Uani 1 1 d D U
H6 H 0.592914 0.744022 0.390295 0.057 Uiso 1 1 calc R .
C7 C 0.597(3) 0.673(5) 0.4236(11) 0.09(2) Uani 1 1 d D U
H7 H 0.604462 0.736532 0.432919 0.111 Uiso 1 1 calc R .
C8 C 0.535(2) 0.638(5) 0.4282(14) 0.096(15) Uani 1 1 d D U
C9 C 0.9942(16) 0.527(3) 0.5478(10) 0.078(17) Uani 1 1 d D U
H9A H 1.028886 0.484361 0.544785 0.116 Uiso 1 1 calc R .
H9B H 0.993192 0.581041 0.535318 0.116 Uiso 1 1 calc R .
H9C H 0.996654 0.555885 0.564749 0.116 Uiso 1 1 calc R .
C10 C 0.935(3) 0.421(4) 0.5196(8) 0.152 Uiso 1 1 d D .
H10A H 0.969828 0.378623 0.516469 0.228 Uiso 1 1 calc R .
H10B H 0.898995 0.380476 0.518143 0.228 Uiso 1 1 calc R .
H10C H 0.933952 0.475298 0.507123 0.228 Uiso 1 1 calc R .
C11 C 0.941(2) 0.381(3) 0.5645(9) 0.085(18) Uani 1 1 d D U
H11A H 0.975526 0.338845 0.561334 0.127 Uiso 1 1 calc R .
H11B H 0.942754 0.408542 0.581545 0.127 Uiso 1 1 calc R .
H11C H 0.904664 0.340008 0.562820 0.127 Uiso 1 1 calc R .
C12 C 0.8857(18) 0.530(4) 0.5503(13) 0.16(3) Uani 1 1 d D U
H12A H 0.849666 0.489141 0.548846 0.238 Uiso 1 1 calc R .
H12B H 0.888044 0.558762 0.567209 0.238 Uiso 1 1 calc R .
H12C H 0.884582 0.583918 0.537778 0.238 Uiso 1 1 calc R .
C13 C 0.4387(18) 0.646(3) 0.6528(9) 0.10(2) Uani 1 1 d D U
H13A H 0.461326 0.606605 0.640579 0.152 Uiso 1 1 calc R .
H13B H 0.465302 0.693481 0.661315 0.152 Uiso 1 1 calc R .
H13C H 0.420629 0.601505 0.665231 0.152 Uiso 1 1 calc R .
C14 C 0.350(2) 0.631(4) 0.6262(10) 0.15(3) Uani 1 1 d D U
H14A H 0.373387 0.590885 0.614145 0.223 Uiso 1 1 calc R .
H14B H 0.332303 0.586216 0.638687 0.223 Uiso 1 1 calc R .
H14C H 0.319402 0.667807 0.617265 0.223 Uiso 1 1 calc R .
C15 C 0.3559(18) 0.765(3) 0.6578(7) 0.062(14) Uani 1 1 d D U
H15A H 0.324859 0.802061 0.648855 0.093 Uiso 1 1 calc R .
H15B H 0.337646 0.720356 0.670262 0.093 Uiso 1 1 calc R .
H15C H 0.382319 0.812332 0.666345 0.093 Uiso 1 1 calc R .
C16 C 0.418(2) 0.772(4) 0.6200(9) 0.13(3) Uani 1 1 d D U
H16A H 0.441300 0.732171 0.607961 0.195 Uiso 1 1 calc R .
H16B H 0.387140 0.808710 0.611130 0.195 Uiso 1 1 calc R .
H16C H 0.444769 0.819911 0.628484 0.195 Uiso 1 1 calc R .
C17 C 0.816(3) 0.908(5) 0.2551(11) 0.32(9) Uani 1 1 d D U
H17A H 0.849915 0.868306 0.249437 0.478 Uiso 1 1 calc R .
H17B H 0.783115 0.863952 0.259535 0.478 Uiso 1 1 calc R .
H17C H 0.803736 0.953987 0.241620 0.478 Uiso 1 1 calc R .
C18 C 0.7823(17) 1.030(4) 0.2865(12) 0.12(3) Uani 1 1 d D U
H18A H 0.749231 0.985405 0.290898 0.178 Uiso 1 1 calc R .
H18B H 0.793788 1.068972 0.301394 0.178 Uiso 1 1 calc R .
H18C H 0.769977 1.075580 0.273054 0.178 Uiso 1 1 calc R .
C19 C 0.8848(16) 1.035(3) 0.2711(11) 0.077(16) Uani 1 1 d D U
H19A H 0.918180 0.993790 0.265411 0.115 Uiso 1 1 calc R .
H19B H 0.872894 1.080732 0.257529 0.115 Uiso 1 1 calc R .
H19C H 0.896705 1.074123 0.285869 0.115 Uiso 1 1 calc R .
C20 C 0.853(3) 0.898(4) 0.2984(12) 0.19(4) Uani 1 1 d D U
H20A H 0.886309 0.858005 0.292647 0.287 Uiso 1 1 calc R .
H20B H 0.864027 0.936797 0.313326 0.287 Uiso 1 1 calc R .
H20C H 0.819460 0.853536 0.302684 0.287 Uiso 1 1 calc R .
C21 C 0.6827(13) 0.983(3) 0.5424(11) 0.080(17) Uani 1 1 d D U
H21A H 0.669472 1.052994 0.541324 0.120 Uiso 1 1 calc R .
H21B H 0.673782 0.948497 0.526590 0.120 Uiso 1 1 calc R .
H21C H 0.662007 0.949575 0.556307 0.120 Uiso 1 1 calc R .
C22 C 0.762(3) 1.033(5) 0.5715(10) 0.25(6) Uani 1 1 d D U
H22A H 0.748022 1.103101 0.570413 0.370 Uiso 1 1 calc R .
H22B H 0.740860 0.999443 0.585318 0.370 Uiso 1 1 calc R .
H22C H 0.804339 1.032013 0.574622 0.370 Uiso 1 1 calc R .
C23 C 0.769(2) 0.874(2) 0.5488(12) 0.096(19) Uani 1 1 d D U
H23A H 0.811797 0.872538 0.551910 0.144 Uiso 1 1 calc R .
H23B H 0.748423 0.840058 0.562734 0.144 Uiso 1 1 calc R .
H23C H 0.760198 0.838980 0.533017 0.144 Uiso 1 1 calc R .
C24 C 0.780(2) 1.033(4) 0.5260(11) 0.159 Uiso 1 1 d D U
H24A H 0.766241 1.102433 0.525004 0.239 Uiso 1 1 calc R .
H24B H 0.822728 1.031763 0.529246 0.239 Uiso 1 1 calc R .
H24C H 0.771544 0.998380 0.510131 0.239 Uiso 1 1 calc R .
C25 C 0.524(3) -0.007(4) 0.3030(8) 0.170 Uiso 1 1 d D .
H25A H 0.551825 0.032832 0.313004 0.255 Uiso 1 1 calc R .
H25B H 0.483394 0.005856 0.308815 0.255 Uiso 1 1 calc R .
H25C H 0.533109 -0.078352 0.304855 0.255 Uiso 1 1 calc R .
C26 C 0.5162(16) 0.132(2) 0.2731(8) 0.042(10) Uani 1 1 d D U
H26A H 0.544304 0.170579 0.283298 0.063 Uiso 1 1 calc R .
H26B H 0.520038 0.151600 0.255382 0.063 Uiso 1 1 calc R .
H26C H 0.475690 0.145650 0.278858 0.063 Uiso 1 1 calc R .
C27 C 0.5914(17) 0.003(4) 0.2669(13) 0.13(3) Uani 1 1 d D U
H27A H 0.619181 0.042447 0.277058 0.191 Uiso 1 1 calc R .
H27B H 0.600581 -0.068625 0.268766 0.191 Uiso 1 1 calc R .
H27C H 0.595043 0.022158 0.249181 0.191 Uiso 1 1 calc R .
C28 C 0.487(2) -0.038(3) 0.2603(13) 0.19(4) Uani 1 1 d D U
H28A H 0.495677 -0.109529 0.262254 0.279 Uiso 1 1 calc R .
H28B H 0.446107 -0.024959 0.266053 0.279 Uiso 1 1 calc R .
H28C H 0.490455 -0.019009 0.242576 0.279 Uiso 1 1 calc R .
C29 C -0.038(3) 0.148(5) 0.6713(13) 0.24(6) Uani 1 1 d D U
H29A H -0.018379 0.089384 0.663560 0.359 Uiso 1 1 calc R .
H29B H -0.065660 0.124817 0.684195 0.359 Uiso 1 1 calc R .
H29C H -0.059052 0.185562 0.658351 0.359 Uiso 1 1 calc R .
C30 C -0.021(2) 0.303(3) 0.6951(10) 0.11(2) Uani 1 1 d D U
H30A H 0.009761 0.345909 0.702833 0.160 Uiso 1 1 calc R .
H30B H -0.041944 0.341504 0.682225 0.160 Uiso 1 1 calc R .
H30C H -0.048552 0.280760 0.708070 0.160 Uiso 1 1 calc R .
C31 C 0.041(3) 0.155(5) 0.7031(10) 0.21(5) Uani 1 1 d D U
H31A H 0.059931 0.096598 0.695479 0.322 Uiso 1 1 calc R .
H31B H 0.071138 0.198008 0.710901 0.322 Uiso 1 1 calc R .
H31C H 0.012743 0.132963 0.716051 0.322 Uiso 1 1 calc R .
C32 C 0.052(2) 0.248(4) 0.6635(9) 0.09(2) Uani 1 1 d D U
H32A H 0.070624 0.189916 0.655731 0.142 Uiso 1 1 calc R .
H32B H 0.030613 0.286973 0.650624 0.142 Uiso 1 1 calc R .
H32C H 0.081948 0.290667 0.671406 0.142 Uiso 1 1 calc R .
O1 O 0.6988(19) 0.798(3) 0.3993(9) 0.091(13) Uani 1 1 d . U
O2 O 0.6230(9) 0.3962(15) 0.5526(5) 0.019(5) Uani 1 1 d . U
O3 O 0.5423(11) 0.5454(18) 0.2501(5) 0.032(6) Uani 1 1 d . U
O4 O 0.6533(11) 0.4334(17) 0.3016(5) 0.031(6) Uani 1 1 d . U
O5 O 0.6577(12) 0.6057(18) 0.2763(7) 0.047(8) Uani 1 1 d . .
O6 O 0.6798(13) 0.722(2) 0.5105(6) 0.044(7) Uani 1 1 d . U
O7 O 0.7508(11) 0.5065(16) 0.2775(6) 0.032(6) Uani 1 1 d . U
O8 O 0.7375(11) 0.4511(18) 0.5288(5) 0.027(6) Uani 1 1 d . U
O9 O 0.6175(10) 0.5599(16) 0.5273(5) 0.023(6) Uani 1 1 d . U
O10 O 0.5384(14) 0.550(2) 0.2988(7) 0.053(9) Uani 1 1 d . .
O11 O 0.7584(12) 0.690(2) 0.2459(6) 0.040(7) Uani 1 1 d . .
O12 O 0.6772(12) 0.7253(16) 0.5919(5) 0.032(6) Uani 1 1 d . U
O13 O 0.5994(12) 0.1531(17) 0.5022(6) 0.034(7) Uani 1 1 d . U
O14 O 0.7293(10) 0.6226(17) 0.5509(5) 0.025(6) Uani 1 1 d . U
O15 O 0.6906(11) 0.5384(18) 0.4845(5) 0.030(6) Uani 1 1 d . U
O16 O 0.5231(13) 0.304(2) 0.5229(6) 0.045(7) Uani 1 1 d . U
O17 O 0.6001(13) 0.2812(19) 0.2343(6) 0.042(7) Uani 1 1 d . U
O18 O 0.6892(15) 0.264(2) 0.5800(7) 0.065(10) Uani 1 1 d . U
O19 O 0.6051(13) 0.755(2) 0.5492(6) 0.051(8) Uani 1 1 d . .
O20 O 0.6807(12) 0.8015(19) 0.2755(6) 0.039(7) Uani 1 1 d . U
O21 O 0.8435(9) 0.6299(15) 0.2768(5) 0.019(5) Uani 1 1 d . U
O22 O 0.5292(10) 0.4971(18) 0.5505(6) 0.036(7) Uani 1 1 d . .
O23 O 0.5820(12) 0.4559(19) 0.3423(6) 0.036(7) Uani 1 1 d . U
O24 O 0.6617(13) 0.441(2) 0.2535(6) 0.039(7) Uani 1 1 d . U
O25 O 0.6152(11) 0.5634(17) 0.5758(5) 0.026(6) Uani 1 1 d . U
O26 O 0.5962(12) 0.282(2) 0.3154(7) 0.047(8) Uani 1 1 d . U
O27 O 0.7349(11) 0.4536(18) 0.5793(5) 0.027(6) Uani 1 1 d . .
O28 O 0.6894(11) 0.1398(18) 0.3244(6) 0.034(7) Uani 1 1 d . U
O29 O 0.6521(15) 0.639(2) 0.3333(7) 0.056(9) Uani 1 1 d . U
O30 O 0.5156(12) 0.696(2) 0.5237(7) 0.053(9) Uani 1 1 d . .
O31 O 0.6669(16) 0.841(3) 0.3292(7) 0.064(10) Uani 1 1 d . .
O32 O 0.6911(13) 0.262(2) 0.5292(6) 0.045(7) Uani 1 1 d . U
O33 O 0.5952(10) 0.2058(16) 0.5552(5) 0.026(6) Uani 1 1 d . U
O34 O 0.6567(12) 0.6297(18) 0.2210(5) 0.030(6) Uani 1 1 d . U
O35 O 0.6686(10) 0.2384(14) 0.2772(5) 0.023(5) Uani 1 1 d . U
O36 O 0.6880(13) 0.342(2) 0.3433(6) 0.044(8) Uani 1 1 d . .
O37 O 0.5846(12) 0.737(2) 0.2996(6) 0.042(7) Uani 1 1 d . U
O38 O 0.4791(13) 0.697(2) 0.2741(7) 0.051(9) Uani 1 1 d . .
O39 O 0.7634(13) 0.310(2) 0.3025(7) 0.054(9) Uani 1 1 d . .
O40 O 0.5829(9) 0.6595(15) 0.4829(5) 0.016(5) Uani 1 1 d . U
O41 O 0.7925(13) 0.621(2) 0.5052(7) 0.056(9) Uani 1 1 d . U
O42 O 0.5136(17) 0.466(2) 0.4939(6) 0.063(11) Uani 1 1 d . .
O43 O 0.6200(13) 0.362(2) 0.4971(6) 0.041(7) Uani 1 1 d . U
O44 O 0.7511(15) 0.694(2) 0.3067(7) 0.060(9) Uani 1 1 d . .
O45 O 0.4880(15) 0.375(2) 0.2262(7) 0.055(9) Uani 1 1 d . U
O46 O 0.7588(11) 0.526(2) 0.3355(6) 0.037(7) Uani 1 1 d . U
O47 O 0.5904(13) 0.723(2) 0.2493(6) 0.039(7) Uani 1 1 d . U
O48 O 0.5470(14) 0.3711(18) 0.2741(6) 0.049(8) Uani 1 1 d . .
O49 O 0.8025(12) 0.298(2) 0.5555(7) 0.057(10) Uani 1 1 d . .
O50 O 0.6020(17) 0.172(3) 0.6098(6) 0.072(12) Uani 1 1 d . .
O51 O 0.7679(13) 0.304(2) 0.2516(6) 0.050(8) Uani 1 1 d . U
O52 O 0.5248(14) 0.312(2) 0.5858(6) 0.049(8) Uani 1 1 d . U
O53 O 0.4822(11) 0.3668(19) 0.3203(6) 0.035(7) Uani 1 1 d . U
O54 O 0.5122(14) 0.699(2) 0.5746(6) 0.049(7) Uani 1 1 d . U
O55 O 0.6167(14) 0.388(2) 0.6077(7) 0.054(9) Uani 1 1 d . .
O56 O 0.6779(15) 0.551(3) 0.6177(7) 0.059(9) Uani 1 1 d . U
O57 O 0.5783(15) 0.857(2) 0.5978(7) 0.059(9) Uani 1 1 d . .
O58 O 0.6831(11) 0.8465(17) 0.2248(6) 0.035(7) Uani 1 1 d . .
O59 O 0.6989(16) 0.345(2) 0.2122(7) 0.059(9) Uani 1 1 d . U
O60 O 0.7624(15) 0.521(2) 0.2215(8) 0.068(12) Uani 1 1 d . .
O61 O 0.8433(14) 0.451(2) 0.3046(7) 0.052(8) Uani 1 1 d . U
O62 O 0.6019(13) 0.453(2) 0.2117(6) 0.044(8) Uani 1 1 d . U
O63 O 0.585(2) 0.846(3) 0.5021(9) 0.086(12) Uani 1 1 d . U
O64 O 0.7920(13) 0.638(2) 0.5986(7) 0.050(8) Uani 1 1 d . U
O65 O 0.8747(13) 0.2732(19) 0.2799(10) 0.077(13) Uani 1 1 d . .
O66 O 0.4143(15) 0.373(3) 0.6053(8) 0.067(10) Uani 1 1 d . U
O67 O 0.578(2) 0.659(3) 0.6166(7) 0.076(12) Uani 1 1 d . .
O68 O 0.5145(13) 0.4913(19) 0.6072(6) 0.044(7) Uani 1 1 d . U
O69 O 0.575(2) 0.203(3) 0.4296(10) 0.102(14) Uani 1 1 d D U
O70 O 0.7002(19) 0.144(3) 0.2308(9) 0.085(12) Uani 1 1 d . U
O71 O 0.8684(15) 0.630(2) 0.2254(8) 0.067(10) Uani 1 1 d . U
O72 O 0.4414(14) 0.3762(19) 0.5538(8) 0.063(11) Uani 1 1 d . .
O73 O 0.4321(13) 0.556(2) 0.5749(6) 0.046(8) Uani 1 1 d . U
O74 O 0.6747(12) 0.392(2) 0.4466(6) 0.042(7) Uani 1 1 d . .
O75 O 0.8625(14) 0.644(2) 0.3300(7) 0.055(8) Uani 1 1 d . U
O76 O 0.781(2) 0.290(3) 0.4065(9) 0.100(14) Uani 1 1 d . U
O77 O 0.4044(15) 0.723(2) 0.5508(7) 0.059(9) Uani 1 1 d . U
O79 O 0.6937(19) 0.501(3) 0.1778(8) 0.080(12) Uani 1 1 d . U
O80 O 0.4269(12) 0.538(2) 0.5268(6) 0.042(7) Uani 1 1 d . U
O81 O 0.5945(14) 0.601(2) 0.3817(7) 0.054(9) Uani 1 1 d . U
O82 O 0.8478(14) 0.452(2) 0.2521(7) 0.057(9) Uani 1 1 d . U
O83 O 0.7184(16) 0.642(3) 0.3813(8) 0.070(10) Uani 1 1 d . U
O84 O 0.5884(15) 0.501(2) 0.6525(8) 0.067(10) Uani 1 1 d . U
O85 O 0.7515(16) 0.434(3) 0.3871(7) 0.069(10) Uani 1 1 d . U
O86 O 0.5269(14) 0.567(3) 0.4408(7) 0.056(9) Uani 1 1 d . U
O87 O 0.5576(16) 0.356(3) 0.4486(8) 0.070(10) Uani 1 1 d . U
O88 O 0.6337(19) 0.590(3) 0.4336(9) 0.089(13) Uani 1 1 d . U
O89 O 0.6308(15) 0.402(2) 0.3943(6) 0.053(9) Uani 1 1 d . .
O90 O 0.494(2) 0.699(3) 0.4191(9) 0.105(13) Uani 1 1 d D U
N1 N 0.9389(13) 0.465(2) 0.5457(7) 0.070(13) Uani 1 1 d D U
N2 N 0.3909(12) 0.704(2) 0.6393(6) 0.059(10) Uani 1 1 d D U
N3 N 0.8338(12) 0.9686(19) 0.2778(6) 0.043(8) Uani 1 1 d D U
N4 N 0.7483(13) 0.9803(19) 0.5471(6) 0.056(10) Uani 1 1 d D U
N5 N 0.5291(13) 0.0223(19) 0.2758(7) 0.067(12) Uani 1 1 d D U
N6 N 0.0084(15) 0.214(2) 0.6832(7) 0.069(12) Uani 1 1 d D U
O78 O 0.4130(17) 0.353(3) 0.5021(8) 0.072 Uiso 1 1 d . .

loop_
_atom_site_aniso_label
_atom_site_aniso_U_11
_atom_site_aniso_U_22
_atom_site_aniso_U_33
_atom_site_aniso_U_23
_atom_site_aniso_U_13
_atom_site_aniso_U_12
W1 0.0469(11) 0.0374(9) 0.0300(11) -0.0013(9) -0.0116(9) -0.0103(8)
W2 0.0498(12) 0.0283(9) 0.0364(12) 0.0113(9) -0.0009(9) -0.0045(8)
W3 0.0549(12) 0.0286(9) 0.0356(12) -0.0111(9) 0.0032(9) -0.0008(8)
W4 0.0372(10) 0.0321(9) 0.0333(11) 0.0060(9) 0.0023(8) -0.0047(7)
W5 0.0489(11) 0.0301(9) 0.0357(12) -0.0057(9) -0.0007(8) 0.0029(8)
W6 0.0439(10) 0.0379(9) 0.0309(11) 0.0035(9) 0.0054(8) -0.0052(8)
W7 0.0410(10) 0.0265(8) 0.0374(12) -0.0057(8) -0.0025(8) -0.0017(7)
W8 0.0642(13) 0.0330(9) 0.0314(12) -0.0051(9) -0.0092(9) -0.0058(8)
W9 0.0338(9) 0.0277(8) 0.0450(12) 0.0032(9) -0.0066(9) 0.0021(6)
W10 0.0398(11) 0.0385(10) 0.0620(15) -0.0014(10) 0.0177(10) -0.0081(8)
W11 0.0320(9) 0.0343(9) 0.0557(14) -0.0026(9) -0.0103(9) -0.0046(7)
W12 0.0553(12) 0.0318(9) 0.0315(11) 0.0053(9) -0.0011(9) -0.0021(8)
W13 0.0645(13) 0.0299(9) 0.0380(12) 0.0035(9) 0.0083(10) -0.0015(8)
W14 0.0396(11) 0.0422(10) 0.0678(16) -0.0024(11) -0.0054(10) -0.0002(8)
W15 0.0416(10) 0.0319(8) 0.0363(11) -0.0004(9) -0.0018(9) -0.0001(7)
W16 0.0416(10) 0.0358(9) 0.0801(17) -0.0025(12) 0.0124(11) 0.0028(8)
W17 0.0302(9) 0.0309(8) 0.0751(16) -0.0004(11) 0.0029(10) 0.0014(7)
W18 0.0716(14) 0.0307(9) 0.0378(12) -0.0075(9) 0.0108(10) -0.0037(9)
W19 0.0400(10) 0.0262(8) 0.0432(13) 0.0072(9) -0.0038(9) 0.0010(7)
W20 0.0549(13) 0.0354(10) 0.0791(18) -0.0005(11) 0.0308(12) -0.0025(8)
W21 0.0959(18) 0.0401(10) 0.0265(12) -0.0029(9) 0.0156(11) -0.0015(10)
W22 0.0812(16) 0.0507(11) 0.0190(11) -0.0032(9) 0.0021(10) -0.0079(10)
Tm1 0.0643(15) 0.0469(12) 0.0249(12) 0.0011(10) -0.0051(10) 0.0016(10)
Tm2 0.0622(15) 0.0517(13) 0.0319(13) -0.0029(11) -0.0056(10) 0.0081(10)
P1 0.0081(18) 0.0073(18) 0.0073(19) 0.0002(13) 0.0000(12) -0.0009(12)
P2 0.030(4) 0.011(3) 0.015(5) -0.007(4) 0.007(4) -0.006(3)
C1 0.071(17) 0.066(17) 0.062(18) -0.014(12) -0.004(12) 0.004(11)
C2 0.048(15) 0.053(15) 0.051(16) 0.001(12) 0.006(12) 0.002(11)
C3 0.047(15) 0.045(15) 0.048(16) -0.003(12) -0.005(11) 0.004(11)
C4 0.08(2) 0.073(19) 0.07(2) 0.001(13) 0.002(12) -0.005(12)
C5 0.071(14) 0.072(18) 0.069(18) -0.001(12) 0.003(12) -0.012(12)
C6 0.054(13) 0.040(14) 0.049(16) -0.010(12) -0.005(12) 0.001(11)
C7 0.10(2) 0.09(2) 0.09(2) 0.000(13) -0.001(13) 0.002(13)
C8 0.095(18) 0.094(18) 0.098(18) 0.003(12) 0.001(12) 0.007(11)
C9 0.08(2) 0.06(2) 0.09(3) 0.02(2) 0.00(2) 0.001(19)
C11 0.08(3) 0.08(2) 0.10(3) 0.00(2) -0.01(2) 0.01(2)
C12 0.15(4) 0.15(4) 0.17(4) 0.00(3) -0.01(3) 0.02(2)
C13 0.09(3) 0.11(3) 0.10(3) 0.00(2) 0.00(2) 0.01(2)
C14 0.15(4) 0.14(4) 0.15(4) -0.01(2) -0.01(2) -0.02(2)
C15 0.07(2) 0.06(2) 0.05(2) 0.014(19) -0.006(19) 0.012(18)
C16 0.13(3) 0.13(3) 0.13(4) 0.02(2) 0.00(2) 0.01(2)
C17 0.32(9) 0.32(9) 0.32(9) -0.01(3) 0.00(3) 0.00(3)
C18 0.11(3) 0.11(3) 0.13(4) 0.01(2) -0.01(2) 0.03(2)
C19 0.076(16) 0.077(16) 0.077(16) 0.000(3) 0.000(3) -0.001(3)
C20 0.19(5) 0.19(5) 0.20(5) 0.01(3) 0.02(3) 0.04(3)
C21 0.08(2) 0.07(2) 0.10(3) 0.02(2) -0.01(2) -0.021(19)
C22 0.25(6) 0.25(6) 0.24(7) -0.01(3) -0.01(3) 0.02(3)
C23 0.12(3) 0.06(2) 0.11(3) -0.02(2) 0.00(2) -0.01(2)
C26 0.042(11) 0.042(11) 0.042(11) 0.000(3) 0.000(3) -0.001(3)
C27 0.11(3) 0.14(3) 0.13(4) 0.01(2) 0.00(2) 0.01(2)
C28 0.18(5) 0.19(5) 0.19(5) -0.01(3) -0.01(3) 0.00(3)
C29 0.24(6) 0.25(6) 0.24(6) 0.01(3) 0.00(3) -0.01(3)
C30 0.10(3) 0.11(3) 0.10(3) 0.00(2) 0.03(2) 0.01(2)
C31 0.21(6) 0.22(6) 0.21(6) 0.00(3) 0.00(3) 0.00(3)
C32 0.11(3) 0.09(3) 0.09(3) -0.02(2) 0.01(2) 0.02(2)
O1 0.10(2) 0.068(18) 0.11(2) -0.011(18) -0.001(19) -0.043(17)
O2 0.020(5) 0.019(5) 0.019(5) -0.0002(13) 0.0001(13) 0.0003(13)
O3 0.033(11) 0.030(10) 0.032(12) -0.007(9) -0.003(9) -0.011(9)
O4 0.033(10) 0.018(9) 0.041(12) 0.004(9) 0.007(9) 0.013(8)
O5 0.039(15) 0.029(13) 0.07(2) 0.006(16) -0.019(16) -0.017(11)
O6 0.051(12) 0.042(11) 0.040(12) -0.004(10) -0.004(10) -0.015(9)
O7 0.034(10) 0.028(9) 0.035(11) 0.011(10) 0.005(9) -0.015(8)
O8 0.029(10) 0.027(10) 0.025(11) 0.002(9) -0.006(9) 0.001(8)
O9 0.021(9) 0.016(9) 0.031(11) 0.006(9) 0.006(9) 0.015(8)
O10 0.06(2) 0.047(17) 0.05(2) 0.016(16) -0.015(17) -0.010(15)
O11 0.035(15) 0.048(16) 0.036(18) 0.021(14) 0.013(13) 0.004(12)
O12 0.047(11) 0.015(9) 0.035(12) -0.003(9) -0.003(9) -0.003(8)
O13 0.042(14) 0.018(11) 0.043(16) -0.019(11) -0.002(12) 0.009(10)
O14 0.015(9) 0.036(10) 0.025(11) 0.000(9) 0.000(9) 0.003(8)
O15 0.034(10) 0.026(9) 0.030(11) 0.005(9) 0.004(9) -0.022(8)
O16 0.049(12) 0.043(11) 0.041(12) -0.005(10) -0.014(10) -0.013(10)
O17 0.051(12) 0.033(11) 0.041(12) 0.013(10) -0.010(10) -0.001(9)
O18 0.067(14) 0.062(13) 0.065(15) 0.006(11) -0.006(11) 0.017(11)
O19 0.07(2) 0.07(2) 0.010(16) -0.007(16) 0.006(14) -0.003(16)
O20 0.046(11) 0.036(10) 0.036(12) 0.002(10) -0.006(10) 0.007(9)
O21 0.019(5) 0.019(5) 0.019(5) -0.0004(13) 0.0000(13) 0.0001(13)
O22 0.020(12) 0.042(14) 0.046(19) -0.036(15) 0.003(12) 0.001(11)
O23 0.039(11) 0.035(10) 0.034(12) -0.008(9) -0.004(9) 0.002(9)
O24 0.046(11) 0.036(11) 0.034(12) -0.002(10) 0.002(10) -0.002(9)
O25 0.035(10) 0.020(9) 0.025(11) -0.010(9) -0.003(9) 0.002(8)
O26 0.033(11) 0.054(12) 0.053(13) 0.003(10) -0.002(10) 0.003(9)
O27 0.026(13) 0.025(12) 0.031(17) -0.014(12) -0.005(12) -0.004(10)
O28 0.035(13) 0.020(11) 0.048(16) 0.001(11) 0.000(12) 0.006(10)
O29 0.061(13) 0.056(13) 0.051(14) 0.004(11) 0.019(11) 0.000(10)
O30 0.021(15) 0.07(2) 0.07(2) -0.006(19) -0.005(15) 0.016(14)
O31 0.08(3) 0.07(2) 0.04(2) -0.007(19) 0.021(18) -0.010(18)
O32 0.049(12) 0.037(11) 0.048(13) -0.015(10) 0.011(10) 0.018(9)
O33 0.034(10) 0.024(9) 0.022(11) 0.013(9) -0.005(9) 0.010(8)
O34 0.035(11) 0.029(10) 0.027(11) 0.010(9) -0.006(9) 0.001(8)
O35 0.033(10) 0.008(8) 0.029(11) -0.005(9) 0.005(9) 0.001(7)
O36 0.043(17) 0.058(18) 0.031(18) -0.018(15) -0.003(14) -0.012(14)
O37 0.037(11) 0.050(11) 0.040(12) 0.007(10) -0.002(10) -0.002(9)
O38 0.050(17) 0.038(15) 0.07(3) -0.032(17) -0.009(17) -0.007(13)
O39 0.036(17) 0.030(14) 0.10(3) 0.003(17) 0.008(17) 0.000(13)
O40 0.012(9) 0.009(8) 0.027(11) 0.003(8) -0.003(8) -0.005(7)
O41 0.032(14) 0.070(17) 0.066(19) 0.004(15) -0.032(14) 0.001(13)
O42 0.13(3) 0.036(16) 0.027(19) -0.009(14) -0.010(19) 0.050(18)
O43 0.048(12) 0.038(11) 0.037(12) 0.009(10) 0.001(10) 0.003(9)
O44 0.08(2) 0.053(18) 0.04(2) 0.006(17) -0.007(18) -0.011(17)
O45 0.071(17) 0.039(13) 0.056(18) -0.001(13) -0.034(15) -0.002(13)
O46 0.029(11) 0.049(11) 0.031(12) 0.002(10) -0.014(9) 0.011(9)
O47 0.042(11) 0.038(11) 0.039(12) -0.010(10) -0.006(10) -0.004(9)
O48 0.08(2) 0.021(12) 0.05(2) 0.019(14) 0.013(17) 0.006(13)
O49 0.044(17) 0.044(16) 0.08(3) 0.035(18) 0.029(18) 0.025(13)
O50 0.10(3) 0.08(2) 0.03(2) 0.004(19) -0.008(18) -0.06(2)
O51 0.046(12) 0.052(12) 0.053(13) -0.008(10) 0.008(10) 0.000(10)
O52 0.056(12) 0.049(12) 0.041(13) -0.004(10) 0.018(10) -0.017(10)
O53 0.032(13) 0.030(12) 0.043(16) 0.007(12) 0.010(12) 0.013(10)
O54 0.055(11) 0.038(11) 0.054(12) -0.005(10) 0.017(9) 0.005(9)
O55 0.048(18) 0.050(18) 0.06(3) 0.000(17) 0.022(17) 0.011(14)
O56 0.062(13) 0.062(13) 0.054(14) -0.004(11) 0.005(11) -0.006(10)
O57 0.07(2) 0.037(16) 0.07(3) -0.008(17) 0.000(19) 0.005(15)
O58 0.023(13) 0.017(12) 0.06(2) 0.017(13) 0.014(13) 0.009(10)
O59 0.071(13) 0.059(13) 0.049(14) 0.010(11) 0.011(11) -0.010(11)
O60 0.06(2) 0.025(15) 0.12(4) -0.003(18) 0.02(2) -0.005(14)
O61 0.057(12) 0.039(11) 0.059(14) 0.007(10) 0.008(10) -0.017(10)
O62 0.055(12) 0.043(11) 0.033(12) -0.013(10) 0.003(10) 0.016(9)
O63 0.11(2) 0.056(13) 0.09(2) 0.021(16) -0.005(19) -0.008(16)
O64 0.050(8) 0.049(8) 0.050(8) -0.001(3) -0.001(3) 0.000(3)
O65 0.039(17) 0.024(14) 0.17(4) -0.01(2) -0.01(2) 0.009(12)
O66 0.060(17) 0.063(17) 0.08(2) 0.023(16) 0.012(16) -0.023(14)
O67 0.13(3) 0.08(2) 0.020(19) 0.002(18) -0.01(2) 0.02(2)
O68 0.047(12) 0.033(10) 0.053(13) 0.004(10) 0.022(10) 0.000(9)
O69 0.12(2) 0.08(2) 0.11(3) -0.002(19) 0.01(2) 0.002(19)
O70 0.10(2) 0.063(18) 0.09(2) -0.035(17) -0.006(19) -0.001(17)
O71 0.069(18) 0.053(15) 0.08(2) 0.001(15) 0.043(16) -0.029(14)
O72 0.06(2) 0.025(13) 0.10(3) 0.005(18) 0.03(2) -0.011(13)
O73 0.046(12) 0.052(11) 0.040(12) 0.010(10) 0.018(10) -0.003(10)
O74 0.042(17) 0.049(16) 0.035(19) 0.000(15) 0.013(14) 0.007(13)
O75 0.055(8) 0.055(8) 0.055(8) -0.001(3) -0.001(3) 0.000(3)
O76 0.10(2) 0.09(2) 0.11(2) 0.025(19) -0.004(19) 0.011(17)
O77 0.086(19) 0.041(14) 0.051(18) 0.015(15) -0.017(16) 0.007(13)
O79 0.11(2) 0.082(19) 0.047(19) 0.004(16) 0.031(17) 0.021(17)
O80 0.040(11) 0.042(11) 0.044(13) 0.018(10) 0.012(10) -0.006(9)
O81 0.062(13) 0.054(12) 0.047(13) -0.010(11) 0.000(10) 0.005(10)
O82 0.050(13) 0.057(12) 0.065(14) 0.005(11) 0.009(11) -0.009(10)
O83 0.076(14) 0.070(14) 0.064(15) 0.006(11) 0.002(11) -0.010(11)
O84 0.067(10) 0.067(10) 0.067(11) 0.000(3) 0.001(3) 0.000(3)
O85 0.075(14) 0.083(14) 0.048(14) -0.004(11) -0.010(11) -0.003(11)
O86 0.058(13) 0.064(13) 0.046(13) -0.004(11) -0.005(10) 0.009(10)
O87 0.077(14) 0.071(14) 0.061(15) -0.002(11) 0.004(11) 0.000(11)
O88 0.091(16) 0.096(16) 0.079(17) 0.008(12) 0.001(12) 0.000(12)
O89 0.07(2) 0.061(19) 0.03(2) 0.022(16) -0.008(16) 0.010(16)
O90 0.110(19) 0.102(19) 0.10(2) 0.009(16) -0.004(16) 0.011(14)
N1 0.072(16) 0.071(16) 0.069(17) -0.005(12) 0.001(12) -0.007(12)
N2 0.042(13) 0.073(15) 0.060(15) -0.006(12) -0.003(11) -0.001(11)
N3 0.041(12) 0.041(12) 0.048(14) 0.006(11) 0.007(11) -0.005(10)
N4 0.056(14) 0.059(14) 0.053(15) 0.006(11) 0.002(11) -0.005(11)
N5 0.066(15) 0.062(15) 0.073(16) -0.002(12) 0.004(12) -0.005(11)
N6 0.077(16) 0.065(15) 0.066(16) -0.006(12) 0.010(12) -0.005(12)

loop_
_atom_type_symbol
_atom_type_description
_atom_type_scat_dispersion_real
_atom_type_scat_dispersion_imag
_atom_type_scat_source
C C 0.0033 0.0016 'International Tables Vol C Tables 4.2.6.8 and 6.1.1.4'
H H 0.0000 0.0000 'International Tables Vol C Tables 4.2.6.8 and 6.1.1.4'
N N 0.0061 0.0033 'International Tables Vol C Tables 4.2.6.8 and 6.1.1.4'
O O 0.0106 0.0060 'International Tables Vol C Tables 4.2.6.8 and 6.1.1.4'
P P 0.1023 0.0942 'International Tables Vol C Tables 4.2.6.8 and 6.1.1.4'
Tm Tm -0.3139 5.2483 'International Tables Vol C Tables 4.2.6.8 and 6.1.1.4'
W W -0.8490 6.8722 'International Tables Vol C Tables 4.2.6.8 and 6.1.1.4'

loop_
_geom_angle_atom_site_label_1
_geom_angle_atom_site_label_2
_geom_angle_atom_site_label_3
_geom_angle
O3 W1 O17 157.4(11)
O3 W1 O24 83.9(10)
O3 W1 O62 87.5(11)
O17 W1 O24 73.8(10)
O17 W1 O62 81.5(12)
O45 W1 O3 101.5(13)
O45 W1 O17 99.8(13)
O45 W1 O24 167.4(14)
O45 W1 O48 107.3(16)
O45 W1 O62 99.8(15)
O48 W1 O3 89.3(12)
O48 W1 O17 91.5(12)
O48 W1 O24 84.0(12)
O48 W1 O62 152.8(13)
O62 W1 O24 68.8(11)
O11 W2 O5 82.5(10)
O20 W2 O5 73.5(11)
O20 W2 O11 90.6(12)
O20 W2 O34 156.2(11)
O20 W2 O47 90.3(12)
O34 W2 O5 82.8(10)
O34 W2 O11 88.3(12)
O47 W2 O5 71.5(11)
O47 W2 O11 152.6(11)
O47 W2 O34 80.0(11)
O58 W2 O5 171.2(12)
O58 W2 O11 99.5(11)
O58 W2 O20 97.9(13)
O58 W2 O34 105.7(13)
O58 W2 O47 107.5(12)
O17 W3 O24 74.4(10)
O35 W3 O17 92.4(11)
O35 W3 O24 84.9(9)
O35 W3 O51 91.2(12)
O35 W3 O59 157.4(12)
O51 W3 O17 158.1(11)
O51 W3 O24 84.4(11)
O51 W3 O59 84.7(14)
O59 W3 O17 83.7(13)
O59 W3 O24 72.5(12)
O70 W3 O17 101.2(16)
O70 W3 O24 171.3(17)
O70 W3 O35 103.0(17)
O70 W3 O51 99.0(16)
O70 W3 O59 99.6(19)
O10 W4 O4 86.1(11)
O10 W4 O48 80.8(12)
O23 W4 O4 80.4(11)
O23 W4 O10 93.6(13)
O23 W4 O26 94.4(13)
O23 W4 O48 160.7(12)
O26 W4 O4 70.2(10)
O26 W4 O10 153.3(14)
O26 W4 O48 83.3(12)
O48 W4 O4 80.8(11)
O53 W4 O4 168.7(10)
O53 W4 O10 102.8(12)
O53 W4 O23 105.5(14)
O53 W4 O26 99.5(12)
O53 W4 O48 93.8(13)
O13 W5 O2 168.1(11)
O13 W5 O16 100.5(12)
O13 W5 O32 103.2(12)
O13 W5 O33 99.8(12)
O13 W5 O43 105.7(14)
O16 W5 O2 83.5(10)
O16 W5 O33 84.5(11)
O32 W5 O2 71.8(9)
O32 W5 O16 155.0(12)
O32 W5 O33 83.8(12)
O33 W5 O2 69.3(9)
O43 W5 O2 85.4(11)
O43 W5 O16 90.4(13)
O43 W5 O32 90.8(13)
O43 W5 O33 154.5(12)
O6 W6 O9 73.6(9)
O8 W6 O6 157.3(12)
O8 W6 O9 86.1(9)
O14 W6 O6 86.5(11)
O14 W6 O8 80.6(10)
O14 W6 O9 81.6(9)
O15 W6 O6 92.1(12)
O15 W6 O8 94.1(11)
O15 W6 O9 79.7(10)
O15 W6 O14 160.9(10)
O41 W6 O6 99.6(13)
O41 W6 O8 100.6(13)
O41 W6 O9 173.1(12)
O41 W6 O14 98.2(13)
O41 W6 O15 100.8(14)
O20 W7 O5 69.4(10)
O29 W7 O5 88.6(13)
O29 W7 O20 158.0(14)
O29 W7 O37 90.9(14)
O29 W7 O44 94.3(14)
O31 W7 O5 165.8(15)
O31 W7 O20 99.2(14)
O31 W7 O29 102.2(17)
O31 W7 O37 98.1(15)
O31 W7 O44 108.4(15)
O37 W7 O5 72.3(11)
O37 W7 O20 81.1(11)
O44 W7 O5 79.4(12)
O44 W7 O20 83.5(12)
O44 W7 O37 151.1(14)
O12 W8 O25 73.2(9)
O12 W8 O27 157.6(10)
O12 W8 O56 84.9(13)
O14 W8 O12 93.1(11)
O14 W8 O25 83.5(9)
O14 W8 O27 86.7(11)
O14 W8 O56 153.0(12)
O27 W8 O25 84.5(9)
O27 W8 O56 85.2(13)
O56 W8 O25 70.1(12)
O64 W8 O12 99.9(12)
O64 W8 O14 103.2(13)
O64 W8 O25 170.8(12)
O64 W8 O27 102.0(12)
O64 W8 O56 103.7(15)
O3 W9 O5 84.5(10)
O3 W9 O47 84.3(11)
O10 W9 O3 86.7(13)
O10 W9 O5 85.6(12)
O10 W9 O37 91.5(14)
O10 W9 O47 153.9(13)
O37 W9 O3 157.0(11)
O37 W9 O5 72.5(11)
O37 W9 O47 87.4(12)
O38 W9 O3 101.4(12)
O38 W9 O5 171.0(11)
O38 W9 O10 101.4(16)
O38 W9 O37 101.5(13)
O38 W9 O47 104.3(15)
O47 W9 O5 69.2(11)
O11 W10 O7 85.6(10)
O11 W10 O21 90.7(12)
O11 W10 O60 85.9(13)
O11 W10 O82 157.7(12)
O21 W10 O7 74.5(9)
O21 W10 O60 158.9(13)
O21 W10 O82 89.6(12)
O60 W10 O7 84.5(13)
O60 W10 O82 85.8(13)
O71 W10 O7 170.1(14)
O71 W10 O11 103.7(14)
O71 W10 O21 101.7(15)
O71 W10 O60 99.3(17)
O71 W10 O82 98.1(15)
O82 W10 O7 73.0(11)
O21 W11 O7 68.9(8)
O44 W11 O7 81.7(11)
O44 W11 O21 84.6(12)
O44 W11 O61 151.6(14)
O46 W11 O7 89.8(10)
O46 W11 O21 158.7(10)
O46 W11 O44 92.7(13)
O46 W11 O61 88.8(12)
O61 W11 O7 69.9(11)
O61 W11 O21 83.9(11)
O75 W11 O7 162.3(13)
O75 W11 O21 94.8(13)
O75 W11 O44 104.3(14)
O75 W11 O46 106.3(15)
O75 W11 O61 102.5(14)
O6 W12 O9 76.4(10)
O6 W12 O19 85.8(13)
O19 W12 O9 79.8(11)
O30 W12 O6 158.9(13)
O30 W12 O9 84.8(11)
O30 W12 O19 81.5(14)
O40 W12 O6 94.2(11)
O40 W12 O9 82.0(9)
O40 W12 O19 161.3(11)
O40 W12 O30 92.5(12)
O63 W12 O6 97.7(17)
O63 W12 O9 174.0(16)
O63 W12 O19 98.7(18)
O63 W12 O30 100.8(18)
O63 W12 O40 99.8(17)
O18 W13 O2 73.1(11)
O18 W13 O55 88.4(14)
O33 W13 O2 70.7(9)
O33 W13 O18 85.8(13)
O33 W13 O52 90.8(12)
O33 W13 O55 150.1(12)
O50 W13 O2 171.1(14)
O50 W13 O18 98.2(17)
O50 W13 O33 108.0(13)
O50 W13 O52 103.5(16)
O50 W13 O55 101.8(15)
O52 W13 O2 85.3(10)
O52 W13 O18 158.1(13)
O52 W13 O55 83.8(13)
O55 W13 O2 79.6(11)
O16 W14 O22 83.1(10)
O16 W14 O72 83.5(13)
O16 W14 O80 154.3(13)
O42 W14 O16 91.7(13)
O42 W14 O22 88.8(13)
O42 W14 O72 156.0(15)
O42 W14 O80 95.0(11)
O72 W14 O22 67.3(11)
O80 W14 O22 72.2(11)
O80 W14 O72 80.3(12)
O78 W14 O16 102.0(15)
O78 W14 O22 164.5(15)
O78 W14 O42 105.6(18)
O78 W14 O72 98.4(17)
O78 W14 O80 100.0(15)
O8 W15 O2 84.2(9)
O8 W15 O18 159.0(12)
O8 W15 O32 88.7(12)
O18 W15 O2 74.8(11)
O27 W15 O2 85.5(9)
O27 W15 O8 88.7(11)
O27 W15 O18 88.8(13)
O27 W15 O32 158.3(11)
O32 W15 O2 72.9(9)
O32 W15 O18 86.0(14)
O49 W15 O2 171.6(11)
O49 W15 O8 101.1(12)
O49 W15 O18 99.8(14)
O49 W15 O27 101.0(14)
O49 W15 O32 100.6(14)
O30 W16 O22 83.6(10)
O54 W16 O22 84.5(10)
O54 W16 O30 86.1(13)
O54 W16 O80 157.4(12)
O73 W16 O22 74.2(11)
O73 W16 O30 157.5(12)
O73 W16 O54 87.9(14)
O73 W16 O80 84.2(13)
O77 W16 O22 171.0(13)
O77 W16 O30 104.2(14)
O77 W16 O54 100.3(15)
O77 W16 O73 98.2(15)
O77 W16 O80 101.7(15)
O80 W16 O22 73.0(10)
O80 W16 O30 93.2(12)
O39 W17 O7 84.8(10)
O39 W17 O51 89.5(13)
O39 W17 O61 86.7(14)
O39 W17 O82 157.4(13)
O51 W17 O7 86.7(11)
O51 W17 O82 84.9(14)
O61 W17 O7 73.1(12)
O61 W17 O51 159.7(13)
O61 W17 O82 91.0(13)
O65 W17 O7 169.2(11)
O65 W17 O39 102.7(16)
O65 W17 O51 100.9(16)
O65 W17 O61 99.4(16)
O65 W17 O82 99.9(17)
O82 W17 O7 73.0(11)
O12 W18 O25 74.2(9)
O12 W18 O67 85.9(15)
O19 W18 O12 92.7(12)
O19 W18 O25 82.6(11)
O19 W18 O54 84.6(13)
O19 W18 O67 153.5(14)
O54 W18 O12 156.9(10)
O54 W18 O25 82.6(10)
O54 W18 O67 86.4(16)
O57 W18 O12 100.4(13)
O57 W18 O19 109.9(16)
O57 W18 O25 166.8(14)
O57 W18 O54 102.1(14)
O57 W18 O67 96.3(16)
O67 W18 O25 71.5(12)
O26 W19 O4 69.7(11)
O26 W19 O35 82.8(12)
O26 W19 O39 152.1(13)
O28 W19 O4 168.8(10)
O28 W19 O26 99.4(12)
O28 W19 O35 94.4(11)
O28 W19 O39 105.1(11)
O35 W19 O4 81.6(9)
O36 W19 O4 77.6(13)
O36 W19 O26 91.4(14)
O36 W19 O28 106.2(15)
O36 W19 O35 159.2(12)
O36 W19 O39 94.4(14)
O39 W19 O4 84.9(10)
O39 W19 O35 82.2(12)
O52 W20 O22 84.3(10)
O52 W20 O73 153.0(11)
O66 W20 O22 174.6(14)
O66 W20 O52 100.3(15)
O66 W20 O68 99.8(16)
O66 W20 O72 108.1(16)
O66 W20 O73 106.1(15)
O68 W20 O22 83.2(10)
O68 W20 O52 85.0(12)
O68 W20 O73 85.0(12)
O72 W20 O22 69.0(11)
O72 W20 O52 89.5(13)
O72 W20 O68 152.1(13)
O72 W20 O73 87.7(13)
O73 W20 O22 69.6(10)
O55 W21 O25 82.0(12)
O55 W21 O67 155.3(15)
O55 W21 O68 86.8(13)
O56 W21 O25 73.8(13)
O56 W21 O55 87.7(14)
O56 W21 O67 88.7(17)
O56 W21 O68 157.1(14)
O67 W21 O25 73.5(12)
O67 W21 O68 87.0(15)
O68 W21 O25 83.5(11)
O84 W21 O25 172.0(12)
O84 W21 O55 103.8(15)
O84 W21 O56 100.8(16)
O84 W21 O67 100.8(15)
O84 W21 O68 102.1(14)
O34 W22 O24 84.7(10)
O59 W22 O24 72.8(12)
O59 W22 O34 157.5(13)
O60 W22 O24 85.3(14)
O60 W22 O34 88.8(11)
O60 W22 O59 89.7(13)
O62 W22 O24 71.9(12)
O62 W22 O34 87.5(11)
O62 W22 O59 85.2(13)
O62 W22 O60 157.1(16)
O79 W22 O24 168.5(14)
O79 W22 O34 105.8(14)
O79 W22 O59 96.6(16)
O79 W22 O60 99.3(19)
O79 W22 O62 103.4(18)
O23 Tm1 O81 71.7(10)
O23 Tm1 O83 138.8(11)
O23 Tm1 O85 139.6(11)
O23 Tm1 O89 78.2(10)
O29 Tm1 O23 77.3(11)
O29 Tm1 O81 73.6(11)
O29 Tm1 O83 76.9(13)
O29 Tm1 O85 142.9(12)
O29 Tm1 O89 140.5(11)
O36 Tm1 O23 74.3(10)
O36 Tm1 O29 121.3(12)
O36 Tm1 O81 138.1(10)
O36 Tm1 O83 146.9(12)
O36 Tm1 O85 77.8(11)
O36 Tm1 O89 80.4(11)
O46 Tm1 O23 123.2(10)
O46 Tm1 O29 75.1(10)
O46 Tm1 O36 79.4(10)
O46 Tm1 O81 140.7(10)
O46 Tm1 O83 79.7(12)
O46 Tm1 O85 78.4(11)
O46 Tm1 O89 144.4(10)
O83 Tm1 O81 70.6(12)
O83 Tm1 O85 73.1(13)
O83 Tm1 O89 102.9(12)
O85 Tm1 O81 115.0(12)
O85 Tm1 O89 68.8(12)
O89 Tm1 O81 69.4(11)
O15 Tm2 O40 76.9(8)
O15 Tm2 O42 126.1(11)
O15 Tm2 O74 72.4(10)
O15 Tm2 O86 133.9(10)
O15 Tm2 O87 138.1(11)
O15 Tm2 O88 80.2(12)
O40 Tm2 O74 138.7(9)
O40 Tm2 O86 72.2(9)
O40 Tm2 O88 76.6(12)
O42 Tm2 O40 81.0(9)
O42 Tm2 O74 139.9(9)
O42 Tm2 O86 81.7(11)
O42 Tm2 O88 140.0(12)
O43 Tm2 O15 78.6(10)
O43 Tm2 O40 123.0(10)
O43 Tm2 O42 73.5(10)
O43 Tm2 O74 77.1(10)
O43 Tm2 O86 147.3(11)
O43 Tm2 O87 79.3(12)
O43 Tm2 O88 146.2(12)
O86 Tm2 O74 111.5(11)
O86 Tm2 O88 60.1(13)
O87 Tm2 O40 144.5(10)
O87 Tm2 O42 80.0(12)
O87 Tm2 O74 68.1(12)
O87 Tm2 O86 75.6(12)
O87 Tm2 O88 99.9(14)
O88 Tm2 O74 71.5(12)
O5 P1 O4 115.4(16)
O5 P1 O7 104.8(13)
O5 P1 O24 109.4(17)
O7 P1 O4 113.9(14)
O24 P1 O4 107.0(14)
O24 P1 O7 105.9(16)
O2 P2 O25 108.2(14)
O9 P2 O2 112.8(14)
O9 P2 O22 108.7(16)
O9 P2 O25 112.1(14)
O22 P2 O2 107.7(13)
O22 P2 O25 107.1(15)
O76 C1 C2 124(5)
O76 C1 O85 117(4)
O85 C1 C2 119(4)
C1 C2 H2 108.0
C1 C2 O89 110(4)
C3 C2 C1 112(4)
C3 C2 H2 108.0
C3 C2 O89 111(3)
O89 C2 H2 108.0
C2 C3 H3 112.4
C2 C3 C4 112(4)
C4 C3 H3 112.4
O74 C3 C2 108(3)
O74 C3 H3 112.4
O74 C3 C4 99(3)
O69 C4 C3 106(4)
O87 C4 C3 131(4)
O87 C4 O69 123(4)
O1 C5 C6 117(5)
O83 C5 C6 128(5)
O83 C5 O1 114(4)
C5 C6 H6 106.4
C5 C6 C7 113(5)
C7 C6 H6 106.4
O81 C6 C5 111(4)
O81 C6 H6 106.4
O81 C6 C7 113(4)
C6 C7 H7 110.5
C6 C7 O88 105(5)
C8 C7 C6 116(6)
C8 C7 H7 110.5
C8 C7 O88 104(4)
O88 C7 H7 110.5
O86 C8 C7 120(5)
O86 C8 O90 126(6)
O90 C8 C7 114(6)
H9A C9 H9B 109.5
H9A C9 H9C 109.5
H9B C9 H9C 109.5
N1 C9 H9A 109.5
N1 C9 H9B 109.5
N1 C9 H9C 109.5
H10A C10 H10B 109.5
H10A C10 H10C 109.5
H10B C10 H10C 109.5
N1 C10 H10A 109.5
N1 C10 H10B 109.5
N1 C10 H10C 109.5
H11A C11 H11B 109.5
H11A C11 H11C 109.5
H11B C11 H11C 109.5
N1 C11 H11A 109.5
N1 C11 H11B 109.5
N1 C11 H11C 109.5
H12A C12 H12B 109.5
H12A C12 H12C 109.5
H12B C12 H12C 109.5
N1 C12 H12A 109.5
N1 C12 H12B 109.5
N1 C12 H12C 109.5
H13A C13 H13B 109.5
H13A C13 H13C 109.5
H13B C13 H13C 109.5
N2 C13 H13A 109.5
N2 C13 H13B 109.5
N2 C13 H13C 109.5
H14A C14 H14B 109.5
H14A C14 H14C 109.5
H14B C14 H14C 109.5
N2 C14 H14A 109.5
N2 C14 H14B 109.5
N2 C14 H14C 109.5
H15A C15 H15B 109.5
H15A C15 H15C 109.5
H15B C15 H15C 109.5
N2 C15 H15A 109.5
N2 C15 H15B 109.5
N2 C15 H15C 109.5
H16A C16 H16B 109.5
H16A C16 H16C 109.5
H16B C16 H16C 109.5
N2 C16 H16A 109.5
N2 C16 H16B 109.5
N2 C16 H16C 109.5
H17A C17 H17B 109.5
H17A C17 H17C 109.5
H17B C17 H17C 109.5
N3 C17 H17A 109.5
N3 C17 H17B 109.5
N3 C17 H17C 109.5
H18A C18 H18B 109.5
H18A C18 H18C 109.5
H18B C18 H18C 109.5
N3 C18 H18A 109.5
N3 C18 H18B 109.5
N3 C18 H18C 109.5
H19A C19 H19B 109.5
H19A C19 H19C 109.5
H19B C19 H19C 109.5
N3 C19 H19A 109.5
N3 C19 H19B 109.5
N3 C19 H19C 109.5
H20A C20 H20B 109.5
H20A C20 H20C 109.5
H20B C20 H20C 109.5
N3 C20 H20A 109.5
N3 C20 H20B 109.5
N3 C20 H20C 109.5
H21A C21 H21B 109.5
H21A C21 H21C 109.5
H21B C21 H21C 109.5
N4 C21 H21A 109.5
N4 C21 H21B 109.5
N4 C21 H21C 109.5
H22A C22 H22B 109.5
H22A C22 H22C 109.5
H22B C22 H22C 109.5
N4 C22 H22A 109.5
N4 C22 H22B 109.5
N4 C22 H22C 109.5
H23A C23 H23B 109.5
H23A C23 H23C 109.5
H23B C23 H23C 109.5
N4 C23 H23A 109.5
N4 C23 H23B 109.5
N4 C23 H23C 109.5
H24A C24 H24B 109.5
H24A C24 H24C 109.5
H24B C24 H24C 109.5
N4 C24 H24A 109.5
N4 C24 H24B 109.5
N4 C24 H24C 109.5
H25A C25 H25B 109.5
H25A C25 H25C 109.5
H25B C25 H25C 109.5
N5 C25 H25A 109.5
N5 C25 H25B 109.5
N5 C25 H25C 109.5
H26A C26 H26B 109.5
H26A C26 H26C 109.5
H26B C26 H26C 109.5
N5 C26 H26A 109.5
N5 C26 H26B 109.5
N5 C26 H26C 109.5
H27A C27 H27B 109.5
H27A C27 H27C 109.5
H27B C27 H27C 109.5
N5 C27 H27A 109.5
N5 C27 H27B 109.5
N5 C27 H27C 109.5
H28A C28 H28B 109.5
H28A C28 H28C 109.5
H28B C28 H28C 109.5
N5 C28 H28A 109.5
N5 C28 H28B 109.5
N5 C28 H28C 109.5
H29A C29 H29B 109.5
H29A C29 H29C 109.5
H29B C29 H29C 109.5
N6 C29 H29A 109.5
N6 C29 H29B 109.5
N6 C29 H29C 109.5
H30A C30 H30B 109.5
H30A C30 H30C 109.5
H30B C30 H30C 109.5
N6 C30 H30A 109.5
N6 C30 H30B 109.5
N6 C30 H30C 109.5
H31A C31 H31B 109.5
H31A C31 H31C 109.5
H31B C31 H31C 109.5
N6 C31 H31A 109.5
N6 C31 H31B 109.5
N6 C31 H31C 109.5
H32A C32 H32B 109.5
H32A C32 H32C 109.5
H32B C32 H32C 109.5
N6 C32 H32A 109.5
N6 C32 H32B 109.5
N6 C32 H32C 109.5
W5 O2 W13 89.5(6)
W15 O2 W5 89.5(7)
W15 O2 W13 88.1(7)
P2 O2 W5 124.2(14)
P2 O2 W13 127.6(14)
P2 O2 W15 126.0(12)
W9 O3 W1 148.3(16)
W4 O4 W19 93.3(9)
P1 O4 W4 128.2(14)
P1 O4 W19 128.0(13)
W2 O5 W7 90.3(8)
W2 O5 W9 87.4(9)
W7 O5 W9 87.3(10)
P1 O5 W2 132(2)
P1 O5 W7 124.7(19)
P1 O5 W9 122.1(13)
W12 O6 W6 119.1(13)
W10 O7 W11 91.6(7)
W17 O7 W10 90.6(9)
W17 O7 W11 90.7(9)
P1 O7 W10 128.4(15)
P1 O7 W11 121.6(15)
P1 O7 W17 123.5(11)
W15 O8 W6 151.9(15)
W12 O9 W6 89.3(8)
P2 O9 W6 125.2(13)
P2 O9 W12 130.3(13)
W9 O10 W4 154(2)
W10 O11 W2 151.2(16)
W8 O12 W18 124.0(12)
W8 O14 W6 155.4(13)
W6 O15 Tm2 136.8(14)
W14 O16 W5 144.9(16)
W1 O17 W3 123.4(14)
W13 O18 W15 124.0(17)
W18 O19 W12 156.6(17)
W2 O20 W7 126.7(13)
W10 O21 W11 125.0(10)
W14 O22 W20 88.8(7)
W16 O22 W14 89.6(8)
W16 O22 W20 87.2(7)
P2 O22 W14 126.3(14)
P2 O22 W16 125.6(13)
P2 O22 W20 126.9(17)
W4 O23 Tm1 138.4(15)
W3 O24 W1 88.2(9)
W22 O24 W1 89.1(10)
W22 O24 W3 90.2(10)
P1 O24 W1 123.3(16)
P1 O24 W3 126.5(16)
P1 O24 W22 127.6(15)
W18 O25 W8 88.5(7)
W21 O25 W8 89.6(9)
W21 O25 W18 90.9(8)
P2 O25 W8 121.9(14)
P2 O25 W18 125.1(14)
P2 O25 W21 129.3(13)
W4 O26 W19 124.3(15)
W15 O27 W8 145.3(16)
W7 O29 Tm1 154.9(18)
W12 O30 W16 151.0(18)
W5 O32 W15 125.8(13)
W13 O33 W5 130.6(12)
W2 O34 W22 145.3(14)
W3 O35 W19 149.5(11)
W19 O36 Tm1 142.7(18)
W9 O37 W7 127.7(15)
W17 O39 W19 155(2)
W12 O40 Tm2 134.2(11)
W14 O42 Tm2 157.2(16)
W5 O43 Tm2 158.7(16)
W11 O44 W7 144.3(18)
W11 O46 Tm1 157.1(14)
W2 O47 W9 130.8(16)
W1 O48 W4 150.5(14)
W17 O51 W3 142.9(18)
W13 O52 W20 153.6(16)
W16 O54 W18 150.1(17)
W21 O55 W13 153.7(19)
W21 O56 W8 126.6(19)
W3 O59 W22 124.3(18)
W10 O60 W22 149(2)
W17 O61 W11 126.3(18)
W22 O62 W1 130.2(17)
W21 O67 W18 123.8(19)
W20 O68 W21 148.9(15)
W20 O72 W14 134.6(15)
W16 O73 W20 128.7(16)
C3 O74 Tm2 123(2)
W16 O80 W14 124.9(15)
C6 O81 Tm1 116(2)
W10 O82 W17 123.0(17)
C5 O83 Tm1 114(3)
C1 O85 Tm1 116(3)
C8 O86 Tm2 126(4)
C4 O87 Tm2 118(3)
C7 O88 Tm2 120(3)
C2 O89 Tm1 114(2)
C9 N1 C10 109.4(13)
C9 N1 C11 109.8(13)
C11 N1 C10 108.7(13)
C12 N1 C9 109.7(13)
C12 N1 C10 109.2(13)
C12 N1 C11 110.0(14)
C13 N2 C14 109.1(13)
C13 N2 C16 109.7(13)
C14 N2 C16 109.1(13)
C15 N2 C13 110.0(13)
C15 N2 C14 109.5(13)
C15 N2 C16 109.4(13)
C17 N3 C20 109.0(13)
C18 N3 C17 109.5(13)
C18 N3 C19 110.4(13)
C18 N3 C20 109.7(13)
C19 N3 C17 109.1(13)
C19 N3 C20 109.1(13)
C21 N4 C22 109.1(13)
C21 N4 C24 109.5(13)
C23 N4 C21 109.9(13)
C23 N4 C22 109.3(14)
C23 N4 C24 109.8(13)
C24 N4 C22 109.2(14)
C25 N5 C27 109.2(13)
C26 N5 C25 109.2(13)
C26 N5 C27 108.7(13)
C28 N5 C25 109.8(14)
C28 N5 C26 110.4(14)
C28 N5 C27 109.6(14)
C29 N6 C31 109.3(14)
C29 N6 C32 109.7(14)
C30 N6 C29 110.0(14)
C30 N6 C31 109.1(14)
C30 N6 C32 109.4(13)
C32 N6 C31 109.4(14)

loop_
_geom_bond_atom_site_label_1
_geom_bond_atom_site_label_2
_geom_bond_distance
W1 O3 1.92(2)
W1 O17 1.93(3)
W1 O24 2.49(3)
W1 O45 1.72(3)
W1 O48 1.77(3)
W1 O62 1.96(3)
W2 O5 2.44(3)
W2 O11 2.00(3)
W2 O20 1.85(3)
W2 O34 1.89(3)
W2 O47 1.86(3)
W2 O58 1.74(2)
W3 O17 1.96(3)
W3 O24 2.43(3)
W3 O35 1.85(3)
W3 O51 1.93(3)
W3 O59 1.94(3)
W3 O70 1.72(3)
W4 O4 2.31(3)
W4 O10 2.02(3)
W4 O23 1.74(3)
W4 O26 1.91(3)
W4 O48 2.11(3)
W4 O53 1.70(3)
W5 O2 2.46(2)
W5 O13 1.71(2)
W5 O16 1.94(3)
W5 O32 1.92(3)
W5 O33 2.00(3)
W5 O43 1.78(3)
W6 O6 2.00(3)
W6 O8 1.96(2)
W6 O9 2.42(2)
W6 O14 1.95(3)
W6 O15 1.83(3)
W6 O41 1.70(3)
W7 O5 2.48(3)
W7 O20 2.06(3)
W7 O29 1.74(3)
W7 O31 1.68(3)
W7 O37 1.95(3)
W7 O44 1.92(3)
W8 O12 1.92(2)
W8 O14 1.89(3)
W8 O25 2.47(2)
W8 O27 1.98(2)
W8 O56 1.99(3)
W8 O64 1.74(3)
W9 O3 1.89(3)
W9 O5 2.51(3)
W9 O10 1.80(3)
W9 O37 1.89(3)
W9 O38 1.63(3)
W9 O47 1.91(3)
W10 O7 2.41(2)
W10 O11 1.82(3)
W10 O21 1.83(2)
W10 O60 1.91(4)
W10 O71 1.69(3)
W10 O82 1.95(3)
W11 O7 2.46(3)
W11 O21 2.11(2)
W11 O44 1.89(3)
W11 O46 1.78(3)
W11 O61 2.00(3)
W11 O75 1.68(3)
W12 O6 1.91(3)
W12 O9 2.37(2)
W12 O19 1.97(3)
W12 O30 1.86(3)
W12 O40 1.78(2)
W12 O63 1.66(4)
W13 O2 2.50(2)
W13 O18 1.92(3)
W13 O33 1.84(3)
W13 O50 1.71(3)
W13 O52 1.85(3)
W13 O55 1.94(3)
W14 O16 1.88(3)
W14 O22 2.46(2)
W14 O42 1.76(4)
W14 O72 2.02(4)
W14 O80 1.95(3)
W14 O78 1.64(4)
W15 O2 2.41(2)
W15 O8 1.89(3)
W15 O18 1.94(4)
W15 O27 1.87(2)
W15 O32 1.93(3)
W15 O49 1.77(3)
W16 O22 2.43(2)
W16 O30 1.99(3)
W16 O54 1.89(3)
W16 O73 1.81(3)
W16 O77 1.62(3)
W16 O80 1.94(3)
W17 O7 2.41(2)
W17 O39 1.83(3)
W17 O51 1.93(3)
W17 O61 1.88(3)
W17 O65 1.71(3)
W17 O82 1.95(3)
W18 O12 1.94(3)
W18 O19 1.88(3)
W18 O25 2.41(2)
W18 O54 1.91(3)
W18 O57 1.69(3)
W18 O67 2.00(4)
W19 O4 2.33(2)
W19 O26 1.91(3)
W19 O28 1.78(2)
W19 O35 2.04(3)
W19 O36 1.74(3)
W19 O39 1.98(3)
W20 O22 2.52(3)
W20 O52 1.95(3)
W20 O66 1.63(3)
W20 O68 1.90(3)
W20 O72 1.76(4)
W20 O73 1.98(3)
W21 O25 2.40(3)
W21 O55 1.87(3)
W21 O56 1.85(3)
W21 O67 1.89(4)
W21 O68 1.96(3)
W21 O84 1.73(4)
W22 O24 2.42(3)
W22 O34 1.98(3)
W22 O59 1.95(3)
W22 O60 1.92(4)
W22 O62 1.84(3)
W22 O79 1.67(4)
Tm1 O23 2.32(3)
Tm1 O29 2.31(3)
Tm1 O36 2.28(3)
Tm1 O46 2.26(3)
Tm1 O81 2.48(3)
Tm1 O83 2.35(4)
Tm1 O85 2.39(4)
Tm1 O89 2.43(3)
Tm2 O15 2.25(2)
Tm2 O40 2.34(2)
Tm2 O42 2.29(4)
Tm2 O43 2.25(3)
Tm2 O74 2.43(3)
Tm2 O86 2.40(3)
Tm2 O87 2.26(4)
Tm2 O88 2.41(4)
P1 O4 1.60(3)
P1 O5 1.48(3)
P1 O7 1.59(2)
P1 O24 1.52(3)
P2 O2 1.53(2)
P2 O9 1.49(3)
P2 O22 1.51(2)
P2 O25 1.55(3)
C1 C2 1.52(3)
C1 O76 1.23(6)
C1 O85 1.39(6)
C2 H2 0.9800
C2 C3 1.504(13)
C2 O89 1.55(5)
C3 H3 0.9800
C3 C4 1.53(3)
C3 O74 1.46(5)
C4 O69 1.300(13)
C4 O87 1.27(5)
C5 C6 1.44(4)
C5 O1 1.37(6)
C5 O83 1.35(6)
C6 H6 0.9800
C6 C7 1.45(4)
C6 O81 1.40(5)
C7 H7 0.9800
C7 C8 1.45(4)
C7 O88 1.45(7)
C8 O86 1.15(6)
C8 O90 1.299(13)
C9 H9A 0.9600
C9 H9B 0.9600
C9 H9C 0.9600
C9 N1 1.468(13)
C10 H10A 0.9600
C10 H10B 0.9600
C10 H10C 0.9600
C10 N1 1.477(13)
C11 H11A 0.9600
C11 H11B 0.9600
C11 H11C 0.9600
C11 N1 1.474(13)
C12 H12A 0.9600
C12 H12B 0.9600
C12 H12C 0.9600
C12 N1 1.467(13)
C13 H13A 0.9600
C13 H13B 0.9600
C13 H13C 0.9600
C13 N2 1.472(13)
C14 H14A 0.9600
C14 H14B 0.9600
C14 H14C 0.9600
C14 N2 1.472(9)
C15 H15A 0.9600
C15 H15B 0.9600
C15 H15C 0.9600
C15 N2 1.471(9)
C16 H16A 0.9600
C16 H16B 0.9600
C16 H16C 0.9600
C16 N2 1.473(13)
C17 H17A 0.9600
C17 H17B 0.9600
C17 H17C 0.9600
C17 N3 1.471(9)
C18 H18A 0.9600
C18 H18B 0.9600
C18 H18C 0.9600
C18 N3 1.463(13)
C19 H19A 0.9600
C19 H19B 0.9600
C19 H19C 0.9600
C19 N3 1.465(13)
C20 H20A 0.9600
C20 H20B 0.9600
C20 H20C 0.9600
C20 N3 1.471(9)
C21 H21A 0.9600
C21 H21B 0.9600
C21 H21C 0.9600
C21 N4 1.470(13)
C22 H22A 0.9600
C22 H22B 0.9600
C22 H22C 0.9600
C22 N4 1.474(13)
C23 H23A 0.9600
C23 H23B 0.9600
C23 H23C 0.9600
C23 N4 1.467(13)
C24 H24A 0.9600
C24 H24B 0.9600
C24 H24C 0.9600
C24 N4 1.470(13)
C25 H25A 0.9600
C25 H25B 0.9600
C25 H25C 0.9600
C25 N5 1.470(13)
C26 H26A 0.9600
C26 H26B 0.9600
C26 H26C 0.9600
C26 N5 1.468(13)
C27 H27A 0.9600
C27 H27B 0.9600
C27 H27C 0.9600
C27 N5 1.473(13)
C28 H28A 0.9600
C28 H28B 0.9600
C28 H28C 0.9600
C28 N5 1.464(13)
C29 H29A 0.9600
C29 H29B 0.9600
C29 H29C 0.9600
C29 N6 1.471(13)
C30 H30A 0.9600
C30 H30B 0.9600
C30 H30C 0.9600
C30 N6 1.471(13)
C31 H31A 0.9600
C31 H31B 0.9600
C31 H31C 0.9600
C31 N6 1.475(13)
C32 H32A 0.9600
C32 H32B 0.9600
C32 H32C 0.9600
C32 N6 1.471(13)

loop_
_smtbx_masks_void_nr
_smtbx_masks_void_average_x
_smtbx_masks_void_average_y
_smtbx_masks_void_average_z
_smtbx_masks_void_volume
_smtbx_masks_void_count_electrons
_smtbx_masks_void_content
1 -0.411 -0.528 0.413 1791.0 1107.2 '1 K^+^, 26 H2O '
2 0.604 -0.872 0.913 1791.0 1115.7 '1 K^+^, 26 H2O '
3 -0.385 -0.969 0.164 1021.5 324.2 '0.5 K^+^, 7 H2O '
4 -0.979 -0.007 0.664 1021.5 326.5 '0.5 K^+^, 7 H2O '

loop_
_twin_individual_id
_twin_individual_mass_fraction_refined
1 0.60(2)
2 0.40(2)
